data_7102255
loop_
_publ_author_name
'Liang, Yuxue'
'Rowland, Emily B'
'Rowland, Gerald B'
'Perman, Jason A'
'Antilla, Jon C'

_publ_section_title
;
 VAPOL phosphoric acid catalysis: the highly enantioselective addition
 of imides to imines.
;
_journal_issue 43
_journal_name_full 'Chemical communications (Cambridge, England)'
_journal_page_first 4477
_journal_page_last 4479
_journal_paper_doi 10.1039/b709276h
_journal_year 2007
_chemical_absolute_configuration R
_chemical_formula_sum 'C20 H19 Cl N2 O4'
_chemical_formula_weight 386.82
_chemical_name_systematic
;
?
;
_space_group_IT_number 5
_symmetry_cell_setting monoclinic
_symmetry_space_group_name_Hall 'C 2y'
_symmetry_space_group_name_H-M 'C 1 2 1'
_atom_sites_solution_hydrogens geom
_atom_sites_solution_primary direct
_atom_sites_solution_secondary difmap
_audit_creation_method SHELXL-97
_cell_angle_alpha 90.00
_cell_angle_beta 91.81(2)
_cell_angle_gamma 90.00
_cell_formula_units_Z 4
_cell_length_a 16.565(10)
_cell_length_b 12.021(8)
_cell_length_c 9.812(6)
_cell_measurement_reflns_used 1392
_cell_measurement_temperature 100(2)
_cell_measurement_theta_max 24.96
_cell_measurement_theta_min 2.92
_cell_volume 1953(2)
_computing_cell_refinement 'Bruker SMART'
_computing_data_collection 'Bruker SMART'
_computing_data_reduction 'Bruker SAINT'
_computing_molecular_graphics 'Bruker SHELXTL'
_computing_publication_material 'Bruker SHELXTL'
_computing_structure_refinement 'SHELXL-97 (Sheldrick, 1997)'
_computing_structure_solution 'SHELXS-97 (Sheldrick, 1990)'
_diffrn_ambient_temperature 100(2)
_diffrn_measured_fraction_theta_full 0.874
_diffrn_measured_fraction_theta_max 0.874
_diffrn_measurement_device_type 'CCD area detector'
_diffrn_measurement_method 'phi and omega scans'
_diffrn_radiation_monochromator graphite
_diffrn_radiation_source 'fine-focus sealed tube'
_diffrn_radiation_type MoK\a
_diffrn_radiation_wavelength 0.71073
_diffrn_reflns_av_R_equivalents 0.0349
_diffrn_reflns_av_sigmaI/netI 0.0679
_diffrn_reflns_limit_h_max 9
_diffrn_reflns_limit_h_min -19
_diffrn_reflns_limit_k_max 14
_diffrn_reflns_limit_k_min -14
_diffrn_reflns_limit_l_max 7
_diffrn_reflns_limit_l_min -11
_diffrn_reflns_number 2370
_diffrn_reflns_theta_full 25.00
_diffrn_reflns_theta_max 25.00
_diffrn_reflns_theta_min 2.08
_exptl_absorpt_coefficient_mu 0.223
_exptl_absorpt_correction_T_max 1.000
_exptl_absorpt_correction_T_min 0.874
_exptl_absorpt_correction_type multi-scan
_exptl_absorpt_process_details SADABS
_exptl_crystal_colour colorless
_exptl_crystal_density_diffrn 1.316
_exptl_crystal_density_method 'not measured'
_exptl_crystal_description parallelepip
_exptl_crystal_F_000 808
_exptl_crystal_size_max 0.60
_exptl_crystal_size_mid 0.20
_exptl_crystal_size_min 0.10
_refine_diff_density_max 0.516
_refine_diff_density_min -0.816
_refine_diff_density_rms 0.111
_refine_ls_abs_structure_details 'Flack H D (1983), Acta Cryst. A39, 876-881'
_refine_ls_abs_structure_Flack -0.04(15)
_refine_ls_extinction_method none
_refine_ls_goodness_of_fit_ref 1.047
_refine_ls_hydrogen_treatment mixed
_refine_ls_matrix_type full
_refine_ls_number_parameters 250
_refine_ls_number_reflns 2279
_refine_ls_number_restraints 1
_refine_ls_restrained_S_all 1.047
_refine_ls_R_factor_all 0.0818
_refine_ls_R_factor_gt 0.0764
_refine_ls_shift/su_max 4.142
_refine_ls_shift/su_mean 0.018
_refine_ls_structure_factor_coef Fsqd
_refine_ls_weighting_details 'calc w=1/[\s^2^(Fo^2^)+(0.1462P)^2^+0.0000P] where P=(Fo^2^+2Fc^2^)/3'
_refine_ls_weighting_scheme calc
_refine_ls_wR_factor_gt 0.1869
_refine_ls_wR_factor_ref 0.1930
_reflns_number_gt 2028
_reflns_number_total 2279
_reflns_threshold_expression >2sigma(I)
_cod_data_source_file b709276h.txt
_cod_data_source_block clam1
_cod_depositor_comments
;
The following automatic conversions were performed:
'_symmetry_cell_setting' value 'Monoclinic' changed to 'monoclinic'
according to '/home/saulius/struct/CIF-dictionaries/cif_core.dic'
dictionary named 'cif_core.dic' version 2.4.1 from
2010-06-29.

'_exptl_absorpt_correction_type' value 'Multi-scan' changed
to 'multi-scan' according to
'/home/saulius/struct/CIF-dictionaries/cif_core.dic' dictionary named
'cif_core.dic' version 2.4.1 from 2010-06-29.

Automatic conversion script
Id: cif_fix_enum 1527 2010-12-29 10:47:43Z saulius 
;
_cod_original_sg_symbol_H-M C2
_cod_database_code 7102255

loop_
_symmetry_equiv_pos_as_xyz
'x, y, z'
'-x, y, -z'
'x+1/2, y+1/2, z'
'-x+1/2, y+1/2, -z'

loop_
_atom_site_label
_atom_site_type_symbol
_atom_site_fract_x
_atom_site_fract_y
_atom_site_fract_z
_atom_site_U_iso_or_equiv
_atom_site_adp_type
_atom_site_occupancy
_atom_site_symmetry_multiplicity
_atom_site_calc_flag
_atom_site_refinement_flags
Cl1 Cl 1.06417(11) 0.24711(15) 0.18602(19) 0.0547(6) Uani 1 1 d .
O1 O 0.7036(2) -0.0155(3) 0.3351(4) 0.0338(10) Uani 1 1 d .
O2 O 0.6622(2) 0.3290(3) 0.5215(4) 0.0292(9) Uani 1 1 d .
O3 O 0.7400(2) 0.1115(3) 0.8036(3) 0.0347(10) Uani 1 1 d .
O4 O 0.7809(2) -0.0690(3) 0.7814(3) 0.0332(10) Uani 1 1 d .
N1 N 0.6999(3) 0.1534(3) 0.4505(4) 0.0267(11) Uani 1 1 d .
N2 N 0.7853(3) 0.0433(4) 0.6030(4) 0.0289(12) Uani 1 1 d .
H2 H 0.8024 -0.0160 0.5601 0.035 Uiso 1 1 calc R
C1 C 0.7783(3) 0.1457(4) 0.5315(5) 0.0269(14) Uani 1 1 d .
H1 H 0.778(3) 0.206(5) 0.602(6) 0.032 Uiso 1 1 calc .
C2 C 0.8490(3) 0.1690(4) 0.4408(5) 0.0264(14) Uani 1 1 d .
C3 C 0.8870(5) 0.0865(5) 0.3672(7) 0.0466(18) Uani 1 1 d .
H3 H 0.8681 0.0119 0.3705 0.056 Uiso 1 1 calc R
C4 C 0.9521(5) 0.1127(6) 0.2895(7) 0.0465(17) Uani 1 1 d .
H4 H 0.9781 0.0557 0.2403 0.056 Uiso 1 1 calc R
C5 C 0.9792(4) 0.2175(5) 0.2822(6) 0.0387(17) Uani 1 1 d .
C6 C 0.9420(5) 0.3027(6) 0.3502(8) 0.056(2) Uani 1 1 d .
H6 H 0.9606 0.3772 0.3437 0.068 Uiso 1 1 calc R
C7 C 0.8760(4) 0.2760(6) 0.4291(8) 0.0476(18) Uani 1 1 d .
H7 H 0.8492 0.3337 0.4759 0.057 Uiso 1 1 calc R
C8 C 0.6699(4) 0.0707(4) 0.3607(5) 0.0265(13) Uani 1 1 d .
C9 C 0.5915(3) 0.1162(5) 0.3061(5) 0.0272(12) Uani 1 1 d .
C10 C 0.5354(4) 0.0685(5) 0.2106(5) 0.0369(15) Uani 1 1 d .
H10 H 0.5442 -0.0022 0.1704 0.044 Uiso 1 1 calc R
C11 C 0.4669(4) 0.1311(6) 0.1794(6) 0.0415(16) Uani 1 1 d .
H11 H 0.4274 0.1016 0.1171 0.050 Uiso 1 1 calc R
C12 C 0.4542(4) 0.2344(6) 0.2353(6) 0.0443(17) Uani 1 1 d .
H12 H 0.4060 0.2736 0.2114 0.053 Uiso 1 1 calc R
C13 C 0.5106(4) 0.2832(5) 0.3271(6) 0.0377(16) Uani 1 1 d .
H13 H 0.5026 0.3551 0.3646 0.045 Uiso 1 1 calc R
C14 C 0.5789(4) 0.2200(4) 0.3596(5) 0.0316(14) Uani 1 1 d .
C15 C 0.6500(3) 0.2460(5) 0.4546(5) 0.0290(13) Uani 1 1 d .
C16 C 0.7660(3) 0.0350(4) 0.7379(5) 0.0229(12) Uani 1 1 d .
C17 C 0.7738(4) -0.0987(5) 0.9294(5) 0.0356(15) Uani 1 1 d .
C18 C 0.8368(5) -0.0338(6) 1.0110(6) 0.0492(19) Uani 1 1 d .
H18A H 0.8905 -0.0511 0.9778 0.074 Uiso 1 1 calc R
H18B H 0.8343 -0.0543 1.1074 0.074 Uiso 1 1 calc R
H18C H 0.8262 0.0460 1.0006 0.074 Uiso 1 1 calc R
C19 C 0.7925(5) -0.2214(5) 0.9287(7) 0.0513(19) Uani 1 1 d .
H19A H 0.7533 -0.2600 0.8686 0.077 Uiso 1 1 calc R
H19B H 0.7893 -0.2509 1.0215 0.077 Uiso 1 1 calc R
H19C H 0.8471 -0.2331 0.8956 0.077 Uiso 1 1 calc R
C20 C 0.6898(4) -0.0769(7) 0.9780(6) 0.0498(19) Uani 1 1 d .
H20A H 0.6805 0.0036 0.9823 0.075 Uiso 1 1 calc R
H20B H 0.6842 -0.1092 1.0689 0.075 Uiso 1 1 calc R
H20C H 0.6501 -0.1107 0.9145 0.075 Uiso 1 1 calc R

loop_
_atom_site_aniso_label
_atom_site_aniso_U_11
_atom_site_aniso_U_22
_atom_site_aniso_U_33
_atom_site_aniso_U_23
_atom_site_aniso_U_13
_atom_site_aniso_U_12
Cl1 0.0518(11) 0.0672(11) 0.0463(10) 0.0047(8) 0.0185(8) -0.0105(9)
O1 0.043(2) 0.040(2) 0.0177(18) -0.0049(16) -0.0038(18) 0.0042(18)
O2 0.041(2) 0.029(2) 0.0172(18) -0.0002(15) 0.0018(17) -0.0015(17)
O3 0.048(3) 0.044(2) 0.0124(17) -0.0001(17) 0.0047(18) 0.005(2)
O4 0.052(3) 0.042(2) 0.0055(15) 0.0047(16) 0.0066(17) 0.0055(19)
N1 0.026(2) 0.036(2) 0.019(2) 0.0005(19) -0.002(2) 0.0011(18)
N2 0.041(3) 0.036(2) 0.0098(19) -0.0040(18) 0.000(2) 0.004(2)
C1 0.031(3) 0.036(3) 0.013(2) -0.003(2) -0.005(3) 0.001(2)
C2 0.035(3) 0.037(3) 0.007(2) 0.008(2) -0.007(3) -0.002(2)
C3 0.067(5) 0.037(3) 0.036(3) 0.004(3) 0.010(4) -0.007(3)
C4 0.058(4) 0.045(4) 0.037(3) 0.002(3) 0.019(4) -0.004(3)
C5 0.039(4) 0.052(4) 0.025(3) 0.007(3) -0.002(3) -0.006(3)
C6 0.069(5) 0.039(4) 0.062(5) -0.006(3) 0.021(4) -0.013(3)
C7 0.051(4) 0.043(4) 0.050(5) -0.002(3) 0.013(4) -0.006(3)
C8 0.037(3) 0.027(3) 0.015(2) 0.003(2) 0.002(2) -0.004(2)
C9 0.035(3) 0.037(3) 0.010(2) -0.002(2) 0.001(2) 0.000(2)
C10 0.043(4) 0.047(3) 0.020(3) -0.003(3) -0.006(3) -0.006(3)
C11 0.038(3) 0.064(4) 0.021(3) -0.005(3) -0.008(3) -0.002(3)
C12 0.040(3) 0.069(4) 0.024(3) 0.006(3) -0.008(3) 0.013(3)
C13 0.043(3) 0.051(3) 0.019(3) 0.004(2) -0.001(3) 0.011(3)
C14 0.038(3) 0.043(3) 0.015(3) 0.003(2) 0.002(3) -0.002(2)
C15 0.037(3) 0.038(3) 0.012(2) 0.010(2) 0.004(2) -0.005(3)
C16 0.025(3) 0.037(3) 0.006(2) 0.000(2) 0.001(2) -0.003(2)
C17 0.051(4) 0.047(3) 0.010(2) 0.007(2) 0.003(3) 0.005(3)
C18 0.066(4) 0.058(4) 0.023(3) 0.006(3) -0.010(3) 0.007(3)
C19 0.083(5) 0.048(4) 0.022(3) 0.016(3) 0.006(4) 0.008(3)
C20 0.053(4) 0.075(5) 0.022(3) 0.017(3) 0.007(3) 0.004(4)

loop_
_atom_type_symbol
_atom_type_description
_atom_type_scat_dispersion_real
_atom_type_scat_dispersion_imag
_atom_type_scat_source
C C 0.0033 0.0016 'International Tables Vol C Tables 4.2.6.8 and 6.1.1.4'
N N 0.0061 0.0033 'International Tables Vol C Tables 4.2.6.8 and 6.1.1.4'
O O 0.0106 0.0060 'International Tables Vol C Tables 4.2.6.8 and 6.1.1.4'
Cl Cl 0.1484 0.1585 'International Tables Vol C Tables 4.2.6.8 and 6.1.1.4'
H H 0.0000 0.0000 'International Tables Vol C Tables 4.2.6.8 and 6.1.1.4'

loop_
_geom_angle_atom_site_label_1
_geom_angle_atom_site_label_2
_geom_angle_atom_site_label_3
_geom_angle
C16 O4 C17 120.7(4)
C15 N1 C8 112.6(4)
C15 N1 C1 122.6(4)
C8 N1 C1 124.7(4)
C16 N2 C1 121.4(5)
N2 C1 N1 111.7(4)
N2 C1 C2 113.4(5)
N1 C1 C2 110.3(4)
C7 C2 C3 118.2(6)
C7 C2 C1 118.9(6)
C3 C2 C1 122.9(5)
C4 C3 C2 120.0(6)
C5 C4 C3 121.0(7)
C4 C5 C6 121.1(7)
C4 C5 Cl1 119.7(6)
C6 C5 Cl1 119.2(5)
C5 C6 C7 117.8(7)
C2 C7 C6 121.8(7)
O1 C8 N1 125.4(4)
O1 C8 C9 129.9(4)
N1 C8 C9 104.6(4)
C14 C9 C10 121.1(5)
C14 C9 C8 109.6(4)
C10 C9 C8 129.3(5)
C11 C10 C9 116.1(6)
C12 C11 C10 122.4(5)
C11 C12 C13 121.6(5)
C14 C13 C12 116.0(6)
C9 C14 C13 122.7(5)
C9 C14 C15 107.4(4)
C13 C14 C15 129.9(5)
O2 C15 N1 126.0(4)
O2 C15 C14 128.3(5)
N1 C15 C14 105.7(4)
O3 C16 O4 127.1(5)
O3 C16 N2 123.7(4)
O4 C16 N2 109.2(5)
O4 C17 C19 101.9(5)
O4 C17 C20 111.4(4)
C19 C17 C20 111.3(6)
O4 C17 C18 108.4(5)
C19 C17 C18 111.7(5)
C20 C17 C18 111.7(6)

loop_
_geom_bond_atom_site_label_1
_geom_bond_atom_site_label_2
_geom_bond_distance
Cl1 C5 1.755(8)
O1 C8 1.207(7)
O2 C15 1.208(7)
O3 C16 1.211(6)
O4 C16 1.341(6)
O4 C17 1.503(6)
N1 C15 1.388(7)
N1 C8 1.408(6)
N1 C1 1.505(6)
N2 C16 1.375(7)
N2 C1 1.419(7)
C1 C2 1.519(8)
C2 C7 1.367(9)
C2 C3 1.391(9)
C3 C4 1.376(10)
C4 C5 1.341(9)
C5 C6 1.379(10)
C6 C7 1.397(11)
C8 C9 1.493(7)
C9 C14 1.373(8)
C9 C10 1.420(7)
C10 C11 1.387(9)
C11 C12 1.377(9)
C12 C13 1.406(8)
C13 C14 1.392(8)
C14 C15 1.510(7)
C17 C19 1.507(9)
C17 C20 1.509(10)
C17 C18 1.511(8)

loop_
_geom_hbond_atom_site_label_D
_geom_hbond_atom_site_label_H
_geom_hbond_atom_site_label_A
_geom_hbond_distance_DH
_geom_hbond_distance_HA
_geom_hbond_distance_DA
_geom_hbond_angle_DHA
_geom_hbond_site_symmetry_A
N2 H2 O2 0.88 2.12 2.992(6) 172.5 4_646

loop_
_geom_torsion_atom_site_label_1
_geom_torsion_atom_site_label_2
_geom_torsion_atom_site_label_3
_geom_torsion_atom_site_label_4
_geom_torsion
C16 N2 C1 N1 -97.1(5)
C16 N2 C1 C2 137.5(5)
C15 N1 C1 N2 131.7(5)
C8 N1 C1 N2 -49.9(7)
C15 N1 C1 C2 -101.2(6)
C8 N1 C1 C2 77.3(6)
N2 C1 C2 C7 -143.1(5)
N1 C1 C2 C7 90.7(5)
N2 C1 C2 C3 37.7(5)
N1 C1 C2 C3 -88.5(5)
C7 C2 C3 C4 2.5(8)
C1 C2 C3 C4 -178.3(5)
C2 C3 C4 C5 -0.7(9)
C3 C4 C5 C6 -1.2(9)
C3 C4 C5 Cl1 178.1(5)
C4 C5 C6 C7 1.2(9)
Cl1 C5 C6 C7 -178.2(5)
C3 C2 C7 C6 -2.5(8)
C1 C2 C7 C6 178.3(5)
C5 C6 C7 C2 0.7(10)
C15 N1 C8 O1 177.0(6)
C1 N1 C8 O1 -1.6(9)
C15 N1 C8 C9 -1.6(6)
C1 N1 C8 C9 179.8(5)
O1 C8 C9 C14 -177.1(6)
N1 C8 C9 C14 1.4(6)
O1 C8 C9 C10 1.0(11)
N1 C8 C9 C10 179.5(6)
C14 C9 C10 C11 -2.2(9)
C8 C9 C10 C11 179.9(6)
C9 C10 C11 C12 1.1(10)
C10 C11 C12 C13 0.6(11)
C11 C12 C13 C14 -1.2(10)
C10 C9 C14 C13 1.7(9)
C8 C9 C14 C13 180.0(5)
C10 C9 C14 C15 -179.0(5)
C8 C9 C14 C15 -0.7(6)
C12 C13 C14 C9 0.1(9)
C12 C13 C14 C15 -179.1(6)
C8 N1 C15 O2 -178.9(5)
C1 N1 C15 O2 -0.3(9)
C8 N1 C15 C14 1.2(6)
C1 N1 C15 C14 179.8(5)
C9 C14 C15 O2 179.8(6)
C13 C14 C15 O2 -0.9(10)
C9 C14 C15 N1 -0.3(6)
C13 C14 C15 N1 179.0(6)
C17 O4 C16 O3 -6.5(8)
C17 O4 C16 N2 173.3(4)
C1 N2 C16 O3 2.1(8)
C1 N2 C16 O4 -177.7(4)
C16 O4 C17 C19 178.0(5)
C16 O4 C17 C20 59.3(7)
C16 O4 C17 C18 -64.1(7)

loop_
_cod_related_entry_id
_cod_related_entry_database
_cod_related_entry_code
1 ChemSpider 21196914
